data_7713990
loop_
_publ_author_name
'P\'erez, Ana Laura'
'Kemmerer, Axel'
'Zapata, Alejandro J.'
'Sartoris, Rosana'
'Gonzalez, Pablo'
'Urteaga, Raul'
'Baggio, Ricardo'
'Suarez, Sebastian'
'Ramos, Carlos'
'Dalosto, Sergio'
'Rizzi, Alberto C.'
'Brondino, Carlos D.'

_publ_section_title
;
 Synthesis, structure, and characterisation of a ferromagnetically coupled
 dinuclear complex containing Co(II) ions in high spin configuration and
 thiodiacetate and phenanthroline as ligands and of a series of
 isomorphous heterodinuclear complexes containing different Co:Zn ratios
;
_journal_name_full 'Dalton Transactions'
_journal_paper_doi 10.1039/D3DT02115G
_journal_year 2023
_chemical_formula_sum 'C36 H30 Co1.11 N4 O12 S3 Zn0.89'
_chemical_formula_weight 930.47
_space_group_crystal_system monoclinic
_space_group_IT_number 15
_space_group_name_Hall '-C 2yc'
_space_group_name_H-M_alt 'C 1 2/c 1'
_atom_sites_solution_hydrogens mixed
_audit_creation_method SHELXL-2018/3
_audit_update_record
;
2023-08-03 deposited with the CCDC.	2023-09-18 downloaded from the CCDC.
;
_cell_angle_alpha 90
_cell_angle_beta 106.231(4)
_cell_angle_gamma 90
_cell_formula_units_Z 4
_cell_length_a 19.3669(8)
_cell_length_b 14.3494(5)
_cell_length_c 13.5022(5)
_cell_measurement_reflns_used 3824
_cell_measurement_temperature 293(2)
_cell_measurement_theta_max 71.8027
_cell_measurement_theta_min 4.7782
_cell_volume 3602.7(2)
_computing_cell_refinement 'CrysAlisPro 1.171.41.95a (Rigaku OD, 2021)'
_computing_data_collection 'CrysAlisPro 1.171.41.95a (Rigaku OD, 2021)'
_computing_data_reduction 'CrysAlisPro 1.171.41.95a (Rigaku OD, 2021)'
_computing_molecular_graphics 'Olex2 1.5 (Dolomanov et al., 2009)'
_computing_publication_material 'Olex2 1.5 (Dolomanov et al., 2009)'
_computing_structure_refinement 'SHELXL-2018/3 (Sheldrick, 2018)'
_computing_structure_solution 'SHELXS  (Sheldrick, 2008)'
_diffrn_ambient_temperature 293(2)
_diffrn_measured_fraction_theta_full 0.996
_diffrn_measured_fraction_theta_max 0.941
_diffrn_measurement_device 'four-circle diffractometer'
_diffrn_measurement_device_type 'Xcalibur, Eos, Gemini'
_diffrn_measurement_method '\w scans'
_diffrn_radiation_type MoK\a
_diffrn_radiation_wavelength 0.71073
_diffrn_reflns_av_R_equivalents 0.0363
_diffrn_reflns_av_unetI/netI 0.0205
_diffrn_reflns_Laue_measured_fraction_full 0.996
_diffrn_reflns_Laue_measured_fraction_max 0.941
_diffrn_reflns_limit_h_max 25
_diffrn_reflns_limit_h_min -26
_diffrn_reflns_limit_k_max 19
_diffrn_reflns_limit_k_min -19
_diffrn_reflns_limit_l_max 18
_diffrn_reflns_limit_l_min -18
_diffrn_reflns_number 38617
_diffrn_reflns_point_group_measured_fraction_full 0.996
_diffrn_reflns_point_group_measured_fraction_max 0.941
_diffrn_reflns_theta_full 25.000
_diffrn_reflns_theta_max 29.210
_diffrn_reflns_theta_min 3.662
_exptl_absorpt_coefficient_mu 1.353
_exptl_absorpt_correction_type multi-scan
_exptl_absorpt_process_details
;
CrysAlisPro 1.171.41.95a (Rigaku Oxford Diffraction, 2021)
Empirical absorption correction using spherical harmonics,
implemented in SCALE3 ABSPACK scaling algorithm.
;
_exptl_crystal_colour blue
_exptl_crystal_density_diffrn 1.715
_exptl_crystal_description block
_exptl_crystal_F_000 1899
_exptl_crystal_size_max 0.32
_exptl_crystal_size_mid 0.25
_exptl_crystal_size_min 0.20
_exptl_transmission_factor_max 0.18
_exptl_transmission_factor_min 0.12
_refine_diff_density_max 0.355
_refine_diff_density_min -0.347
_refine_diff_density_rms 0.052
_refine_ls_extinction_method none
_refine_ls_goodness_of_fit_ref 1.049
_refine_ls_hydrogen_treatment mixed
_refine_ls_matrix_type full
_refine_ls_number_parameters 262
_refine_ls_number_reflns 4610
_refine_ls_number_restraints 1
_refine_ls_restrained_S_all 1.049
_refine_ls_R_factor_all 0.0286
_refine_ls_R_factor_gt 0.0239
_refine_ls_shift/su_max 0.001
_refine_ls_shift/su_mean 0.000
_refine_ls_structure_factor_coef Fsqd
_refine_ls_weighting_details 'w=1/[\s^2^(Fo^2^)+(0.0273P)^2^+2.7546P] where P=(Fo^2^+2Fc^2^)/3'
_refine_ls_weighting_scheme calc
_refine_ls_wR_factor_gt 0.0574
_refine_ls_wR_factor_ref 0.0600
_reflns_Friedel_coverage 0.000
_reflns_number_gt 4174
_reflns_number_total 4610
_reflns_threshold_expression 'I > 2\s(I)'
_cod_data_source_file d3dt02115g2.cif
_cod_data_source_block TMP_CCDC1
_cod_original_sg_symbol_H-M 'C 2/c'
_cod_database_code 7713990
_shelx_shelxl_version_number 2018/3
_shelx_space_group_comment
;
The symmetry employed for this shelxl refinement is uniquely defined
by the following loop, which should always be used as a source of
symmetry information in preference to the above space-group names.
They are only intended as comments.
;

loop_
_space_group_symop_operation_xyz
'x, y, z'
'-x, y, -z+1/2'
'x+1/2, y+1/2, z'
'-x+1/2, y+1/2, -z+1/2'
'-x, -y, -z'
'x, -y, z-1/2'
'-x+1/2, -y+1/2, -z'
'x+1/2, -y+1/2, z-1/2'

loop_
_atom_site_label
_atom_site_type_symbol
_atom_site_fract_x
_atom_site_fract_y
_atom_site_fract_z
_atom_site_U_iso_or_equiv
_atom_site_adp_type
_atom_site_occupancy
_atom_site_site_symmetry_order
_atom_site_calc_flag
_atom_site_refinement_flags_posn
_atom_site_refinement_flags_adp
_atom_site_refinement_flags_occupancy
_atom_site_disorder_assembly
_atom_site_disorder_group
Co1 Co 0.20897(2) 0.16636(2) 0.03860(2) 0.01684(7) Uani 0.555(9) 1 d . . P . .
Zn1 Zn 0.20897(2) 0.16636(2) 0.03860(2) 0.01684(7) Uani 0.445(9) 1 d . . P . .
S1A S 0.17264(2) 0.18855(3) 0.20911(3) 0.02213(9) Uani 1 1 d . . . . .
O1A O 0.29996(5) 0.11841(7) 0.14176(7) 0.0237(2) Uani 1 1 d . . . . .
O2A O 0.36335(5) 0.06521(8) 0.29341(8) 0.0308(2) Uani 1 1 d . . . . .
O3A O 0.23849(5) 0.30582(7) 0.07132(7) 0.0201(2) Uani 1 1 d . . . . .
O4A O 0.29027(6) 0.40569(8) 0.19645(8) 0.0324(3) Uani 1 1 d . . . . .
C1A C 0.30883(7) 0.10324(10) 0.23622(10) 0.0205(3) Uani 1 1 d . . . . .
C2A C 0.25083(8) 0.12920(11) 0.28745(10) 0.0259(3) Uani 1 1 d . . . . .
H2AA H 0.272575 0.168362 0.346487 0.031 Uiso 1 1 calc R U . . .
H2AB H 0.234921 0.072516 0.313502 0.031 Uiso 1 1 calc R U . . .
C3A C 0.19830(8) 0.30952(10) 0.22340(11) 0.0258(3) Uani 1 1 d . . . . .
H3AA H 0.154835 0.346873 0.204772 0.031 Uiso 1 1 calc R U . . .
H3AB H 0.221943 0.321091 0.295727 0.031 Uiso 1 1 calc R U . . .
C4A C 0.24750(7) 0.34364(9) 0.16088(10) 0.0196(3) Uani 1 1 d . . . . .
N1 N 0.10111(6) 0.19298(8) -0.04764(8) 0.0187(2) Uani 1 1 d . . . . .
N2 N 0.17050(6) 0.03033(8) 0.00158(8) 0.0186(2) Uani 1 1 d . . . . .
C1 C 0.06744(8) 0.27399(10) -0.06867(11) 0.0250(3) Uani 1 1 d . . . . .
H1A H 0.093510 0.328569 -0.048655 0.030 Uiso 1 1 calc R U . . .
C2 C -0.00604(8) 0.28042(11) -0.12001(12) 0.0301(3) Uani 1 1 d . . . . .
H2A H -0.028110 0.338430 -0.133299 0.036 Uiso 1 1 calc R U . . .
C3 C -0.04507(8) 0.20096(12) -0.15043(11) 0.0276(3) Uani 1 1 d . . . . .
H3A H -0.093886 0.204514 -0.184509 0.033 Uiso 1 1 calc R U . . .
C4 C -0.01103(7) 0.11408(10) -0.12993(10) 0.0208(3) Uani 1 1 d . . . . .
C5 C -0.04758(7) 0.02698(11) -0.15884(10) 0.0260(3) Uani 1 1 d . . . . .
H5A H -0.096588 0.026583 -0.192205 0.031 Uiso 1 1 calc R U . . .
C6 C -0.01150(8) -0.05404(11) -0.13808(11) 0.0263(3) Uani 1 1 d . . . . .
H6A H -0.036026 -0.109638 -0.158529 0.032 Uiso 1 1 calc R U . . .
C7 C 0.06370(8) -0.05691(10) -0.08528(10) 0.0215(3) Uani 1 1 d . . . . .
C8 C 0.10324(9) -0.13954(10) -0.06124(11) 0.0276(3) Uani 1 1 d . . . . .
H8A H 0.081447 -0.196702 -0.082336 0.033 Uiso 1 1 calc R U . . .
C9 C 0.17420(9) -0.13551(11) -0.00645(11) 0.0285(3) Uani 1 1 d . . . . .
H9A H 0.201013 -0.189950 0.010054 0.034 Uiso 1 1 calc R U . . .
C10 C 0.20612(8) -0.04909(10) 0.02455(11) 0.0246(3) Uani 1 1 d . . . . .
H10A H 0.254189 -0.047288 0.062742 0.029 Uiso 1 1 calc R U . . .
C11 C 0.10032(7) 0.02701(9) -0.05346(9) 0.0170(2) Uani 1 1 d . . . . .
C12 C 0.06268(7) 0.11388(9) -0.07795(9) 0.0175(3) Uani 1 1 d . . . . .
S1B S 0.000000 0.61907(4) -0.250000 0.02805(13) Uani 1 2 d S T P . .
O1B O 0.09492(6) 0.51011(8) 0.02006(8) 0.0334(3) Uani 1 1 d D . . . .
H1B H 0.1148(10) 0.5322(13) 0.0765(9) 0.040 Uiso 1 1 d D U . . .
O2B O 0.11771(7) 0.64532(8) -0.04541(10) 0.0432(3) Uani 1 1 d . . . . .
C1B C 0.08782(8) 0.57103(10) -0.05502(11) 0.0240(3) Uani 1 1 d . . . . .
C2B C 0.04018(8) 0.53217(10) -0.15410(11) 0.0251(3) Uani 1 1 d . . . . .
H2BA H 0.002053 0.496282 -0.138576 0.030 Uiso 1 1 calc R U . . .
H2BB H 0.068269 0.489777 -0.183274 0.030 Uiso 1 1 calc R U . . .

loop_
_atom_site_aniso_label
_atom_site_aniso_U_11
_atom_site_aniso_U_22
_atom_site_aniso_U_33
_atom_site_aniso_U_23
_atom_site_aniso_U_13
_atom_site_aniso_U_12
Co1 0.01489(9) 0.01710(10) 0.01622(9) 0.00173(6) 0.00052(6) -0.00387(6)
Zn1 0.01489(9) 0.01710(10) 0.01622(9) 0.00173(6) 0.00052(6) -0.00387(6)
S1A 0.01900(16) 0.02605(18) 0.02200(16) 0.00065(13) 0.00683(13) -0.00403(13)
O1A 0.0190(5) 0.0342(6) 0.0165(4) 0.0029(4) 0.0025(4) 0.0000(4)
O2A 0.0252(5) 0.0433(7) 0.0199(5) 0.0046(4) -0.0004(4) 0.0059(5)
O3A 0.0243(5) 0.0194(5) 0.0165(4) -0.0022(3) 0.0055(4) -0.0057(4)
O4A 0.0347(6) 0.0322(6) 0.0286(5) -0.0105(5) 0.0059(5) -0.0133(5)
C1A 0.0205(6) 0.0211(7) 0.0178(6) -0.0006(5) 0.0021(5) -0.0050(5)
C2A 0.0305(7) 0.0286(8) 0.0192(6) 0.0051(5) 0.0078(6) 0.0020(6)
C3A 0.0328(8) 0.0225(7) 0.0250(7) -0.0022(5) 0.0132(6) -0.0007(6)
C4A 0.0194(6) 0.0186(6) 0.0182(6) -0.0006(5) 0.0012(5) 0.0013(5)
N1 0.0179(5) 0.0187(5) 0.0185(5) 0.0012(4) 0.0034(4) -0.0014(4)
N2 0.0197(5) 0.0189(6) 0.0170(5) 0.0018(4) 0.0050(4) -0.0012(4)
C1 0.0245(7) 0.0204(7) 0.0291(7) 0.0013(5) 0.0059(6) 0.0000(5)
C2 0.0262(7) 0.0284(8) 0.0354(8) 0.0075(6) 0.0081(6) 0.0093(6)
C3 0.0169(6) 0.0388(9) 0.0266(7) 0.0058(6) 0.0053(5) 0.0041(6)
C4 0.0172(6) 0.0301(8) 0.0159(6) 0.0005(5) 0.0056(5) -0.0037(5)
C5 0.0172(6) 0.0408(9) 0.0204(6) -0.0046(6) 0.0058(5) -0.0104(6)
C6 0.0269(7) 0.0310(8) 0.0227(6) -0.0067(6) 0.0097(6) -0.0156(6)
C7 0.0273(7) 0.0224(7) 0.0176(6) -0.0022(5) 0.0110(5) -0.0075(5)
C8 0.0421(9) 0.0183(7) 0.0262(7) -0.0029(5) 0.0159(6) -0.0074(6)
C9 0.0404(8) 0.0199(7) 0.0279(7) 0.0035(6) 0.0142(6) 0.0055(6)
C10 0.0266(7) 0.0244(7) 0.0229(6) 0.0042(5) 0.0072(6) 0.0037(6)
C11 0.0201(6) 0.0193(6) 0.0129(5) 0.0002(5) 0.0065(5) -0.0034(5)
C12 0.0183(6) 0.0214(7) 0.0134(5) 0.0001(5) 0.0051(5) -0.0039(5)
S1B 0.0333(3) 0.0198(2) 0.0260(2) 0.000 -0.0002(2) 0.000
O1B 0.0455(7) 0.0310(6) 0.0187(5) -0.0021(4) 0.0007(5) -0.0081(5)
O2B 0.0534(8) 0.0242(6) 0.0397(7) 0.0002(5) -0.0072(6) -0.0094(5)
C1B 0.0246(7) 0.0214(7) 0.0245(7) -0.0032(5) 0.0044(5) 0.0025(5)
C2B 0.0309(7) 0.0214(7) 0.0204(6) -0.0007(5) 0.0029(5) -0.0001(6)

loop_
_atom_type_symbol
_atom_type_description
_atom_type_scat_dispersion_real
_atom_type_scat_dispersion_imag
_atom_type_scat_source
C C 0.0033 0.0016 'International Tables Vol C Tables 4.2.6.8 and 6.1.1.4'
H H 0.0000 0.0000 'International Tables Vol C Tables 4.2.6.8 and 6.1.1.4'
N N 0.0061 0.0033 'International Tables Vol C Tables 4.2.6.8 and 6.1.1.4'
O O 0.0106 0.0060 'International Tables Vol C Tables 4.2.6.8 and 6.1.1.4'
S S 0.1246 0.1234 'International Tables Vol C Tables 4.2.6.8 and 6.1.1.4'
Zn Zn 0.2839 1.4301 'International Tables Vol C Tables 4.2.6.8 and 6.1.1.4'
Co Co 0.3494 0.9721 'International Tables Vol C Tables 4.2.6.8 and 6.1.1.4'

loop_
_geom_angle_atom_site_label_1
_geom_angle_atom_site_label_2
_geom_angle_atom_site_label_3
_geom_angle
_geom_angle_site_symmetry_1
_geom_angle_site_symmetry_3
_geom_angle_publ_flag
O1A Co1 O3A 92.93(4) . 7 ?
O1A Co1 O3A 92.61(4) . . ?
O3A Co1 O3A 78.82(4) 7 . ?
O1A Co1 N2 91.74(4) . . ?
O3A Co1 N2 102.86(4) 7 . ?
O3A Co1 N2 175.25(4) . . ?
O1A Co1 N1 165.20(4) . . ?
O3A Co1 N1 100.28(4) 7 . ?
O3A Co1 N1 96.46(4) . . ?
N2 Co1 N1 78.89(4) . . ?
O1A Co1 S1A 80.38(3) . . ?
O3A Co1 S1A 157.22(3) 7 . ?
O3A Co1 S1A 79.76(3) . . ?
N2 Co1 S1A 99.11(3) . . ?
N1 Co1 S1A 89.73(3) . . ?
C2A S1A C3A 103.38(7) . . ?
C2A S1A Co1 94.06(5) . . ?
C3A S1A Co1 94.46(5) . . ?
C1A O1A Co1 126.81(9) . . ?
C4A O3A Co1 128.93(9) . 7 ?
C4A O3A Co1 123.80(8) . . ?
Co1 O3A Co1 101.18(4) 7 . ?
O2A C1A O1A 123.80(13) . . ?
O2A C1A C2A 115.52(12) . . ?
O1A C1A C2A 120.66(12) . . ?
C1A C2A S1A 117.09(9) . . ?
C1A C2A H2AA 108.0 . . ?
S1A C2A H2AA 108.0 . . ?
C1A C2A H2AB 108.0 . . ?
S1A C2A H2AB 108.0 . . ?
H2AA C2A H2AB 107.3 . . ?
C4A C3A S1A 116.62(10) . . ?
C4A C3A H3AA 108.1 . . ?
S1A C3A H3AA 108.1 . . ?
C4A C3A H3AB 108.1 . . ?
S1A C3A H3AB 108.1 . . ?
H3AA C3A H3AB 107.3 . . ?
O4A C4A O3A 125.06(13) . . ?
O4A C4A C3A 118.60(12) . . ?
O3A C4A C3A 116.29(12) . . ?
C1 N1 C12 118.31(11) . . ?
C1 N1 Co1 128.73(9) . . ?
C12 N1 Co1 112.82(9) . . ?
C10 N2 C11 118.39(12) . . ?
C10 N2 Co1 128.16(9) . . ?
C11 N2 Co1 113.45(9) . . ?
N1 C1 C2 122.35(14) . . ?
N1 C1 H1A 118.8 . . ?
C2 C1 H1A 118.8 . . ?
C3 C2 C1 119.60(14) . . ?
C3 C2 H2A 120.2 . . ?
C1 C2 H2A 120.2 . . ?
C2 C3 C4 119.53(13) . . ?
C2 C3 H3A 120.2 . . ?
C4 C3 H3A 120.2 . . ?
C3 C4 C12 117.21(13) . . ?
C3 C4 C5 123.49(13) . . ?
C12 C4 C5 119.30(13) . . ?
C6 C5 C4 120.53(13) . . ?
C6 C5 H5A 119.7 . . ?
C4 C5 H5A 119.7 . . ?
C5 C6 C7 121.69(13) . . ?
C5 C6 H6A 119.2 . . ?
C7 C6 H6A 119.2 . . ?
C8 C7 C11 117.34(13) . . ?
C8 C7 C6 123.65(13) . . ?
C11 C7 C6 118.99(13) . . ?
C9 C8 C7 119.44(13) . . ?
C9 C8 H8A 120.3 . . ?
C7 C8 H8A 120.3 . . ?
C8 C9 C10 119.56(14) . . ?
C8 C9 H9A 120.2 . . ?
C10 C9 H9A 120.2 . . ?
N2 C10 C9 122.43(13) . . ?
N2 C10 H10A 118.8 . . ?
C9 C10 H10A 118.8 . . ?
N2 C11 C7 122.80(12) . . ?
N2 C11 C12 117.57(11) . . ?
C7 C11 C12 119.62(12) . . ?
N1 C12 C4 123.01(12) . . ?
N1 C12 C11 117.18(11) . . ?
C4 C12 C11 119.81(12) . . ?
C2B S1B C2B 92.87(9) . 2_554 ?
C1B O1B H1B 112.4(14) . . ?
O2B C1B O1B 124.20(13) . . ?
O2B C1B C2B 125.58(14) . . ?
O1B C1B C2B 110.17(12) . . ?
C1B C2B S1B 114.53(10) . . ?
C1B C2B H2BA 108.6 . . ?
S1B C2B H2BA 108.6 . . ?
C1B C2B H2BB 108.6 . . ?
S1B C2B H2BB 108.6 . . ?
H2BA C2B H2BB 107.6 . . ?

loop_
_geom_bond_atom_site_label_1
_geom_bond_atom_site_label_2
_geom_bond_distance
_geom_bond_site_symmetry_2
_geom_bond_publ_flag
Co1 O1A 2.0363(9) . ?
Co1 O3A 2.0595(9) 7 ?
Co1 O3A 2.0942(10) . ?
Co1 N2 2.0993(11) . ?
Co1 N1 2.1227(11) . ?
Co1 S1A 2.6081(4) . ?
S1A C2A 1.8005(15) . ?
S1A C3A 1.8010(15) . ?
O1A C1A 1.2573(16) . ?
O2A C1A 1.2462(16) . ?
O3A C4A 1.2920(16) . ?
O4A C4A 1.2196(17) . ?
C1A C2A 1.521(2) . ?
C2A H2AA 0.9700 . ?
C2A H2AB 0.9700 . ?
C3A C4A 1.520(2) . ?
C3A H3AA 0.9700 . ?
C3A H3AB 0.9700 . ?
N1 C1 1.3242(18) . ?
N1 C12 1.3563(17) . ?
N2 C10 1.3234(18) . ?
N2 C11 1.3554(17) . ?
C1 C2 1.401(2) . ?
C1 H1A 0.9300 . ?
C2 C3 1.366(2) . ?
C2 H2A 0.9300 . ?
C3 C4 1.401(2) . ?
C3 H3A 0.9300 . ?
C4 C12 1.4036(18) . ?
C4 C5 1.436(2) . ?
C5 C6 1.345(2) . ?
C5 H5A 0.9300 . ?
C6 C7 1.432(2) . ?
C6 H6A 0.9300 . ?
C7 C8 1.399(2) . ?
C7 C11 1.4026(18) . ?
C8 C9 1.368(2) . ?
C8 H8A 0.9300 . ?
C9 C10 1.397(2) . ?
C9 H9A 0.9300 . ?
C10 H10A 0.9300 . ?
C11 C12 1.4352(18) . ?
S1B C2B 1.8094(14) . ?
S1B C2B 1.8094(14) 2_554 ?
O1B C1B 1.3164(18) . ?
O1B H1B 0.816(9) . ?
O2B C1B 1.2026(18) . ?
C1B C2B 1.5040(19) . ?
C2B H2BA 0.9700 . ?
C2B H2BB 0.9700 . ?
